data_4001531
loop_
_publ_author_name
'Yuan, Min'
'\"Ulg\"ut, Burak'
'McGuire, Michael'
'Takada, Kazutake'
'DiSalvo, Francis J.'
'Lee, Stephen'
'Abru\~na, H\'ector'

_publ_section_title
;
 W6S8Inorganic Clusters with Organic TTF Derivative Ligands:&#x00A0; in
 Pursuit of Multidimensional Conductive Networks
;
_journal_issue 18
_journal_name_full 'Chemistry of Materials'
_journal_page_first 4296
_journal_paper_doi 10.1021/cm0600071
_journal_volume 18
_journal_year 2006
_chemical_formula_sum 'C84 H102 P6 S32 W6'
_chemical_formula_weight 3426.50
_chemical_name_systematic
;
 ?
;
_space_group_IT_number 148
_symmetry_cell_setting rhombohedral
_symmetry_space_group_name_Hall '-R 3'
_symmetry_space_group_name_H-M 'R -3 :H'
_atom_sites_solution_hydrogens geom
_atom_sites_solution_primary direct
_atom_sites_solution_secondary difmap
_audit_creation_method SHELXL-97
_cell_angle_alpha 90.000(3)
_cell_angle_beta 90.000(3)
_cell_angle_gamma 120.000(3)
_cell_formula_units_Z 3
_cell_length_a 23.659(3)
_cell_length_b 23.659(2)
_cell_length_c 16.9604(18)
_cell_measurement_temperature 173(2)
_cell_volume 8221.7(15)
_computing_cell_refinement 'Bruker SAINT'
_computing_data_collection 'Bruker SMART'
_computing_data_reduction SHELXTL
_computing_molecular_graphics Cerius2
_computing_structure_refinement 'SHELXL-97 (Sheldrick, 1997)'
_computing_structure_solution 'SHELXS-97 (Sheldrick, 1997)'
_diffrn_ambient_temperature 173(2)
_diffrn_measured_fraction_theta_full 0.998
_diffrn_measured_fraction_theta_max 0.998
_diffrn_measurement_method '\w scans'
_diffrn_radiation_monochromator graphite
_diffrn_radiation_source 'fine-focus sealed tube'
_diffrn_radiation_type MoK\a
_diffrn_radiation_wavelength 0.71073
_diffrn_reflns_av_R_equivalents 0.0474
_diffrn_reflns_av_sigmaI/netI 0.0369
_diffrn_reflns_limit_h_max 29
_diffrn_reflns_limit_h_min -29
_diffrn_reflns_limit_k_max 29
_diffrn_reflns_limit_k_min -28
_diffrn_reflns_limit_l_max 20
_diffrn_reflns_limit_l_min -21
_diffrn_reflns_number 18958
_diffrn_reflns_theta_full 26.37
_diffrn_reflns_theta_max 26.37
_diffrn_reflns_theta_min 2.32
_exptl_absorpt_coefficient_mu 7.010
_exptl_absorpt_correction_T_max 0.496
_exptl_absorpt_correction_T_min 0.334
_exptl_absorpt_correction_type empirical
_exptl_absorpt_process_details SADABS
_exptl_crystal_density_diffrn 2.076
_exptl_crystal_density_method 'not measured'
_exptl_crystal_description block
_exptl_crystal_F_000 4956
_exptl_crystal_size_max 0.2
_exptl_crystal_size_mid 0.1
_exptl_crystal_size_min 0.1
_refine_diff_density_max 1.855
_refine_diff_density_min -1.004
_refine_diff_density_rms 0.163
_refine_ls_extinction_method none
_refine_ls_goodness_of_fit_ref 1.120
_refine_ls_hydrogen_treatment constr
_refine_ls_matrix_type full
_refine_ls_number_parameters 179
_refine_ls_number_reflns 3743
_refine_ls_number_restraints 0
_refine_ls_restrained_S_all 1.120
_refine_ls_R_factor_all 0.0588
_refine_ls_R_factor_gt 0.0388
_refine_ls_shift/su_max 0.069
_refine_ls_shift/su_mean 0.002
_refine_ls_structure_factor_coef Fsqd
_refine_ls_weighting_details 'calc w=1/[\s^2^(Fo^2^)+(0.0512P)^2^+0.0000P] where P=(Fo^2^+2Fc^2^)/3'
_refine_ls_weighting_scheme calc
_refine_ls_wR_factor_gt 0.0879
_refine_ls_wR_factor_ref 0.0969
_reflns_number_gt 2898
_reflns_number_total 3743
_reflns_threshold_expression >2sigma(I)
_cod_data_source_file cm0600071si20060102_105059.cif
_cod_data_source_block cluster3
_cod_depositor_comments
;
The following automatic conversions were performed:

'_symmetry_cell_setting' value 'Rhombohedral' changed to
'rhombohedral' according to
/home/saulius/struct/CIF-dictionaries/cif_core.dic dictionary named
'cif_core.dic' version 2.4.1 from
2010-06-29.

'_exptl_absorpt_correction_type' value 'Empirical'
changed to 'empirical' according to
/home/saulius/struct/CIF-dictionaries/cif_core.dic dictionary named
'cif_core.dic' version 2.4.1 from 2010-06-29.

Automatic conversion script
Id: cif_fix_values 1715 2011-07-08 13:25:40Z adriana 
;
_cod_original_cell_volume 8221.9(15)
_cod_original_sg_symbol_H-M R-3
_cod_database_code 4001531

loop_
_symmetry_equiv_pos_as_xyz
'x, y, z'
'-y, x-y, z'
'-x+y, -x, z'
'x+2/3, y+1/3, z+1/3'
'-y+2/3, x-y+1/3, z+1/3'
'-x+y+2/3, -x+1/3, z+1/3'
'x+1/3, y+2/3, z+2/3'
'-y+1/3, x-y+2/3, z+2/3'
'-x+y+1/3, -x+2/3, z+2/3'
'-x, -y, -z'
'y, -x+y, -z'
'x-y, x, -z'
'-x+2/3, -y+1/3, -z+1/3'
'y+2/3, -x+y+1/3, -z+1/3'
'x-y+2/3, x+1/3, -z+1/3'
'-x+1/3, -y+2/3, -z+2/3'
'y+1/3, -x+y+2/3, -z+2/3'
'x-y+1/3, x+2/3, -z+2/3'

loop_
_atom_site_label
_atom_site_type_symbol
_atom_site_fract_x
_atom_site_fract_y
_atom_site_fract_z
_atom_site_U_iso_or_equiv
_atom_site_adp_type
_atom_site_occupancy
_atom_site_symmetry_multiplicity
_atom_site_calc_flag
_atom_site_refinement_flags
W1 W 0.705339(12) 0.296448(12) 0.397731(15) 0.02922(11) Uani 1 1 d .
S2 S 0.80457(8) 0.40406(8) 0.39269(10) 0.0357(4) Uani 1 1 d .
S3 S 0.6667 0.3333 0.50902(16) 0.0330(6) Uani 1 3 d S
P1 P 0.75582(9) 0.25095(9) 0.49351(11) 0.0363(4) Uani 1 1 d .
C5 C 0.7295(4) 0.2451(4) 0.5960(4) 0.0460(18) Uani 1 1 d .
H5A H 0.7547 0.2320 0.6283 0.055 Uiso 1 1 calc R
H5B H 0.7391 0.2880 0.6135 0.055 Uiso 1 1 calc R
C6 C 0.6570(4) 0.1971(4) 0.6090(5) 0.058(2) Uani 1 1 d .
H6A H 0.6467 0.1966 0.6639 0.087 Uiso 1 1 calc R
H6B H 0.6472 0.1542 0.5931 0.087 Uiso 1 1 calc R
H6C H 0.6315 0.2103 0.5783 0.087 Uiso 1 1 calc R
C7 C 0.8446(3) 0.2970(4) 0.5035(4) 0.0482(19) Uani 1 1 d .
H7A H 0.8584 0.3425 0.5129 0.058 Uiso 1 1 calc R
H7B H 0.8572 0.2809 0.5489 0.058 Uiso 1 1 calc R
C8 C 0.8795(4) 0.2918(5) 0.4306(5) 0.068(3) Uani 1 1 d .
H8A H 0.9258 0.3167 0.4387 0.101 Uiso 1 1 calc R
H8B H 0.8679 0.3085 0.3857 0.101 Uiso 1 1 calc R
H8C H 0.8667 0.2469 0.4217 0.101 Uiso 1 1 calc R
C9 C 0.7423(4) 0.1697(4) 0.4761(4) 0.0454(18) Uani 1 1 d .
C10 C 0.7274(5) 0.1406(4) 0.4055(5) 0.068(3) Uani 1 1 d .
H10A H 0.7202 0.1607 0.3626 0.082 Uiso 1 1 calc R
S11 S 0.72141(18) 0.06466(13) 0.39476(15) 0.0930(10) Uani 1 1 d .
C12 C 0.7449(4) 0.0612(4) 0.4922(4) 0.0467(18) Uani 1 1 d .
S13 S 0.75438(11) 0.12622(10) 0.55225(11) 0.0504(5) Uani 1 1 d .
C14 C 0.7546(4) 0.0149(3) 0.5165(5) 0.0464(18) Uani 1 1 d .
S15 S 0.74733(12) -0.05009(10) 0.45818(15) 0.0683(7) Uani 1 1 d .
C16 C 0.7718(7) -0.0819(6) 0.5304(10) 0.129(6) Uani 1 1 d .
H16A H 0.7749 -0.1189 0.5213 0.155 Uiso 1 1 calc R
C17 C 0.7861(8) -0.0535(7) 0.5992(11) 0.152(7) Uani 1 1 d .
H17A H 0.8020 -0.0688 0.6391 0.183 Uiso 1 1 calc R
S18 S 0.77568(15) 0.01143(12) 0.61577(17) 0.0839(8) Uani 1 1 d .
C19S C 0.5614(8) 0.0245(7) 0.5195(10) 0.134(5) Uiso 1 1 d .
H19A H 0.6049 0.0441 0.5349 0.161 Uiso 1 1 calc R
C20S C 0.5452(8) 0.0046(7) 0.4439(10) 0.136(5) Uiso 1 1 d .
H20A H 0.5747 0.0059 0.4068 0.163 Uiso 1 1 calc R
C21S C 0.4831(10) -0.0168(8) 0.4283(11) 0.161(6) Uiso 1 1 d .
H21A H 0.4697 -0.0272 0.3762 0.194 Uiso 1 1 calc R
C22S C 0.6667 0.3333 0.7508(13) 0.103(7) Uiso 1 3 d S
C23S C 0.7163(17) 0.3348(19) 0.790(2) 0.087(9) Uiso 0.33 1 d P
C24S C 0.7205(18) 0.336(2) 0.860(2) 0.094(10) Uiso 0.33 1 d P

loop_
_atom_site_aniso_label
_atom_site_aniso_U_11
_atom_site_aniso_U_22
_atom_site_aniso_U_33
_atom_site_aniso_U_23
_atom_site_aniso_U_13
_atom_site_aniso_U_12
W1 0.03022(16) 0.02981(16) 0.02902(17) 0.00025(11) -0.00082(11) 0.01605(12)
S2 0.0301(8) 0.0376(9) 0.0353(10) -0.0018(7) -0.0019(7) 0.0139(7)
S3 0.0365(9) 0.0365(9) 0.0261(15) 0.000 0.000 0.0183(5)
P1 0.0388(10) 0.0395(10) 0.0345(10) 0.0001(8) -0.0017(8) 0.0226(8)
C5 0.063(5) 0.052(4) 0.033(4) 0.001(3) 0.000(4) 0.036(4)
C6 0.065(5) 0.073(6) 0.049(5) 0.020(4) 0.021(4) 0.045(5)
C7 0.049(4) 0.054(5) 0.045(5) 0.005(4) -0.005(4) 0.029(4)
C8 0.055(5) 0.104(7) 0.052(6) 0.018(5) 0.005(4) 0.047(5)
C9 0.054(4) 0.048(4) 0.043(5) 0.004(4) -0.008(4) 0.032(4)
C10 0.116(8) 0.058(5) 0.053(5) -0.010(4) -0.032(5) 0.060(6)
S11 0.187(3) 0.0728(16) 0.0500(15) -0.0203(12) -0.0397(17) 0.088(2)
C12 0.051(4) 0.048(4) 0.045(5) 0.005(4) 0.003(4) 0.028(4)
S13 0.0773(14) 0.0505(11) 0.0363(11) 0.0011(9) -0.0059(10) 0.0416(11)
C14 0.046(4) 0.037(4) 0.048(5) 0.004(3) 0.004(3) 0.015(3)
S15 0.0832(16) 0.0482(12) 0.0785(17) -0.0013(11) 0.0139(13) 0.0367(12)
C16 0.169(14) 0.088(9) 0.172(16) -0.030(9) -0.052(12) 0.096(10)
C17 0.171(15) 0.103(10) 0.217(19) -0.034(11) -0.115(14) 0.094(11)
S18 0.118(2) 0.0596(14) 0.0788(18) 0.0003(13) -0.0399(16) 0.0482(15)

loop_
_atom_type_symbol
_atom_type_description
_atom_type_scat_dispersion_real
_atom_type_scat_dispersion_imag
_atom_type_scat_source
C C 0.0033 0.0016 'International Tables Vol C Tables 4.2.6.8 and 6.1.1.4'
H H 0.0000 0.0000 'International Tables Vol C Tables 4.2.6.8 and 6.1.1.4'
P P 0.1023 0.0942 'International Tables Vol C Tables 4.2.6.8 and 6.1.1.4'
S S 0.1246 0.1234 'International Tables Vol C Tables 4.2.6.8 and 6.1.1.4'
W W -0.8490 6.8722 'International Tables Vol C Tables 4.2.6.8 and 6.1.1.4'

loop_
_geom_angle_atom_site_label_1
_geom_angle_atom_site_label_2
_geom_angle_atom_site_label_3
_geom_angle
_geom_angle_site_symmetry_1
_geom_angle_site_symmetry_3
S3 W1 S2 89.58(4) . 3_665
S3 W1 S2 89.50(4) . .
S2 W1 S2 172.52(5) 3_665 .
S3 W1 S2 171.97(6) . 17
S2 W1 S2 89.98(4) 3_665 17
S2 W1 S2 89.89(4) . 17
S3 W1 P1 89.81(6) . .
S2 W1 P1 94.38(6) 3_665 .
S2 W1 P1 93.04(6) . .
S2 W1 P1 98.21(6) 17 .
S3 W1 W1 116.58(4) . 17
S2 W1 W1 57.06(4) 3_665 17
S2 W1 W1 117.06(4) . 17
S2 W1 W1 56.92(4) 17 17
P1 W1 W1 138.47(4) . 17
S3 W1 W1 116.58(4) . 18_545
S2 W1 W1 117.11(4) 3_665 18_545
S2 W1 W1 57.02(4) . 18_545
S2 W1 W1 56.82(4) 17 18_545
P1 W1 W1 137.39(4) . 18_545
W1 W1 W1 60.105(14) 17 18_545
S3 W1 W1 56.69(3) . 2_655
S2 W1 W1 116.88(4) 3_665 2_655
S2 W1 W1 56.79(4) . 2_655
S2 W1 W1 116.72(4) 17 2_655
P1 W1 W1 131.41(4) . 2_655
W1 W1 W1 90.0 17 2_655
W1 W1 W1 59.950(7) 18_545 2_655
S3 W1 W1 56.69(3) . 3_665
S2 W1 W1 56.92(4) 3_665 3_665
S2 W1 W1 116.75(4) . 3_665
S2 W1 W1 116.81(4) 17 3_665
P1 W1 W1 132.38(4) . 3_665
W1 W1 W1 59.950(7) 17 3_665
W1 W1 W1 90.0 18_545 3_665
W1 W1 W1 60.0 2_655 3_665
W1 S2 W1 66.28(4) 2_655 .
W1 S2 W1 66.12(4) 2_655 18_545
W1 S2 W1 66.07(4) . 18_545
W1 S3 W1 66.63(7) . 3_665
W1 S3 W1 66.63(7) . 2_655
W1 S3 W1 66.63(7) 3_665 2_655
C9 P1 C7 100.9(3) . .
C9 P1 C5 101.7(3) . .
C7 P1 C5 101.7(3) . .
C9 P1 W1 118.2(2) . .
C7 P1 W1 116.7(2) . .
C5 P1 W1 115.0(2) . .
C6 C5 P1 114.0(5) . .
C8 C7 P1 112.6(6) . .
C10 C9 S13 115.7(6) . .
C10 C9 P1 123.7(6) . .
S13 C9 P1 120.5(4) . .
C9 C10 S11 119.3(6) . .
C10 S11 C12 94.9(4) . .
C14 C12 S11 122.2(6) . .
C14 C12 S13 123.8(6) . .
S11 C12 S13 114.0(4) . .
C9 S13 C12 95.7(4) . .
C12 C14 S15 125.4(6) . .
C12 C14 S18 121.0(6) . .
S15 C14 S18 113.6(4) . .
C16 S15 C14 94.3(5) . .
C17 C16 S15 118.8(10) . .
C16 C17 S18 119.6(11) . .
C17 S18 C14 93.2(6) . .
C21S C19S C20S 121.4(18) 10_656 .
C21S C20S C19S 113.0(17) . .
C19S C21S C20S 125(2) 10_656 .
C23S C22S C23S 98(2) . 3_665
C23S C22S C23S 98(2) . 2_655
C23S C22S C23S 98(2) 3_665 2_655
C23S C22S C24S 113(2) . 16_656
C23S C22S C24S 49(2) 3_665 16_656
C23S C22S C24S 51(2) 2_655 16_656
C23S C22S C24S 51(2) . 18_546
C23S C22S C24S 113(2) 3_665 18_546
C23S C22S C24S 49(2) 2_655 18_546
C24S C22S C24S 87(2) 16_656 18_546
C23S C22S C24S 49(2) . 17_556
C23S C22S C24S 51(2) 3_665 17_556
C23S C22S C24S 113(2) 2_655 17_556
C24S C22S C24S 87(2) 16_656 17_556
C24S C22S C24S 87(2) 18_546 17_556
C24S C23S C24S 79(4) . 17_556
C24S C23S C24S 77(3) . 18_546
C24S C23S C24S 120(5) 17_556 18_546
C24S C23S C22S 123(4) . .
C24S C23S C22S 76(3) 17_556 .
C24S C23S C22S 74(3) 18_546 .
C24S C23S C23S 39(3) . 18_546
C24S C23S C23S 98(3) 17_556 18_546
C24S C23S C23S 38(2) 18_546 18_546
C22S C23S C23S 97.0(15) . 18_546
C24S C23S C23S 41(3) . 17_556
C24S C23S C23S 38(2) 17_556 17_556
C24S C23S C23S 98(3) 18_546 17_556
C22S C23S C23S 97.0(15) . 17_556
C23S C23S C23S 64(3) 18_546 17_556
C24S C23S C23S 94(3) . 3_665
C24S C23S C23S 37(3) 17_556 3_665
C24S C23S C23S 92(2) 18_546 3_665
C22S C23S C23S 41.2(12) . 3_665
C23S C23S C23S 90.002(12) 18_546 3_665
C23S C23S C23S 57.8(13) 17_556 3_665
C24S C23S C23S 93(3) . 2_655
C24S C23S C23S 94(3) 17_556 2_655
C24S C23S C23S 35(3) 18_546 2_655
C22S C23S C23S 41.2(12) . 2_655
C23S C23S C23S 57.8(13) 18_546 2_655
C23S C23S C23S 90.003(6) 17_556 2_655
C23S C23S C23S 60.000(6) 3_665 2_655
C23S C24S C23S 103(4) . 18_546
C23S C24S C23S 100(4) . 17_556
C23S C24S C23S 108(5) 18_546 17_556
C23S C24S C24S 54(3) . 18_546
C23S C24S C24S 49.9(19) 18_546 18_546
C23S C24S C24S 119(3) 17_556 18_546
C23S C24S C24S 51(3) . 17_556
C23S C24S C24S 120(3) 18_546 17_556
C23S C24S C24S 49.4(19) 17_556 17_556
C24S C24S C24S 89(4) 18_546 17_556
C23S C24S C22S 124(3) . 16_656
C23S C24S C22S 56(3) 18_546 16_656
C23S C24S C22S 55(3) 17_556 16_656
C24S C24S C22S 92.0(16) 18_546 16_656
C24S C24S C22S 92.0(16) 17_556 16_656

loop_
_geom_bond_atom_site_label_1
_geom_bond_atom_site_label_2
_geom_bond_distance
_geom_bond_site_symmetry_2
W1 S3 2.441(2) .
W1 S2 2.4507(17) 3_665
W1 S2 2.4544(17) .
W1 S2 2.4573(17) 17
W1 P1 2.5514(17) .
W1 W1 2.6775(5) 17
W1 W1 2.6775(5) 18_545
W1 W1 2.6817(5) 2_655
W1 W1 2.6817(5) 3_665
S2 W1 2.4507(16) 2_655
S2 W1 2.4573(17) 18_545
S3 W1 2.441(2) 3_665
S3 W1 2.441(2) 2_655
P1 C9 1.807(7) .
P1 C7 1.827(7) .
P1 C5 1.828(7) .
C5 C6 1.528(10) .
C7 C8 1.524(11) .
C9 C10 1.338(11) .
C9 S13 1.762(7) .
C10 S11 1.741(8) .
S11 C12 1.759(8) .
C12 C14 1.294(10) .
C12 S13 1.763(8) .
C14 S15 1.762(8) .
C14 S18 1.769(8) .
S15 C16 1.683(14) .
C16 C17 1.304(18) .
C17 S18 1.698(13) .
C19S C21S 1.316(19) 10_656
C19S C20S 1.354(19) .
C20S C21S 1.32(2) .
C21S C19S 1.316(19) 10_656
C22S C23S 1.33(4) .
C22S C23S 1.33(4) 3_665
C22S C23S 1.33(4) 2_655
C22S C24S 1.56(4) 16_656
C22S C24S 1.56(4) 18_546
C22S C24S 1.56(4) 17_556
C23S C24S 1.19(4) .
C23S C24S 1.21(5) 17_556
C23S C24S 1.26(5) 18_546
C23S C23S 1.88(6) 18_546
C23S C23S 1.88(6) 17_556
C23S C23S 2.01(6) 3_665
C23S C23S 2.01(6) 2_655
C24S C23S 1.21(5) 18_546
C24S C23S 1.26(5) 17_556
C24S C24S 1.53(5) 18_546
C24S C24S 1.53(5) 17_556
C24S C22S 1.56(4) 16_656
